data_4082650
loop_
_publ_author_name
'Uhl, Werner'
'Appelt, Christian'
'Backs, Jana'
'Westenberg, Hauke'
'Wollschl\"ager, Agnes'
'Tannert, Jens'

_publ_section_title
;
 Al/P-Based Frustrated Lewis Pairs: Limitations of Their Synthesis by
 Hydroalumination and Formation of Dialkylaluminum Hydride Adducts
;
_journal_issue 5
_journal_name_full Organometallics
_journal_page_first 1212
_journal_paper_doi 10.1021/om4012246
_journal_volume 33
_journal_year 2014
_chemical_formula_sum 'C48 H69 Al2 F2 P'
_chemical_formula_weight 768.96
_chemical_name_systematic
; 
 ? 
;
_space_group_IT_number 2
_symmetry_cell_setting triclinic
_symmetry_space_group_name_Hall '-P 1'
_symmetry_space_group_name_H-M 'P -1'
_atom_sites_solution_hydrogens geom
_atom_sites_solution_primary direct
_atom_sites_solution_secondary difmap
_audit_creation_method SHELXL-97
_cell_angle_alpha 99.7390(10)
_cell_angle_beta 93.1860(10)
_cell_angle_gamma 97.8400(10)
_cell_formula_units_Z 2
_cell_length_a 10.4489(4)
_cell_length_b 11.5051(4)
_cell_length_c 19.7216(8)
_cell_measurement_reflns_used 9905
_cell_measurement_temperature 153(2)
_cell_measurement_theta_max 28.34
_cell_measurement_theta_min 2.48
_cell_volume 2307.31(15)
_computing_cell_refinement 'Bruker SAINT'
_computing_data_collection 'Bruker APEX2'
_computing_data_reduction 'Bruker SAINT'
_computing_molecular_graphics 'Bruker SHELXTL'
_computing_publication_material 'Bruker SHELXTL'
_computing_structure_refinement 'SHELXL-97 (Sheldrick, 2008)'
_computing_structure_solution 'SHELXS-97 (Sheldrick, 2008)'
_diffrn_ambient_temperature 153(2)
_diffrn_measured_fraction_theta_full 0.987
_diffrn_measured_fraction_theta_max 0.987
_diffrn_measurement_device_type 'Photon 100 CMOS-detector'
_diffrn_measurement_method 'omega scans'
_diffrn_radiation_monochromator 'Venture Mo multilayer optic'
_diffrn_radiation_source microsource
_diffrn_radiation_type MoK\a
_diffrn_radiation_wavelength 0.71073
_diffrn_reflns_av_R_equivalents 0.0261
_diffrn_reflns_av_sigmaI/netI 0.0324
_diffrn_reflns_limit_h_max 13
_diffrn_reflns_limit_h_min -13
_diffrn_reflns_limit_k_max 15
_diffrn_reflns_limit_k_min -15
_diffrn_reflns_limit_l_max 26
_diffrn_reflns_limit_l_min -26
_diffrn_reflns_number 33191
_diffrn_reflns_theta_full 28.34
_diffrn_reflns_theta_max 28.34
_diffrn_reflns_theta_min 1.93
_exptl_absorpt_coefficient_mu 0.136
_exptl_absorpt_correction_T_max 0.9892
_exptl_absorpt_correction_T_min 0.9414
_exptl_absorpt_correction_type empirical
_exptl_absorpt_process_details SADABS
_exptl_crystal_colour colourless
_exptl_crystal_density_diffrn 1.107
_exptl_crystal_density_method 'not measured'
_exptl_crystal_description plate
_exptl_crystal_F_000 832
_exptl_crystal_size_max 0.45
_exptl_crystal_size_mid 0.20
_exptl_crystal_size_min 0.08
_refine_diff_density_max 0.569
_refine_diff_density_min -0.458
_refine_diff_density_rms 0.052
_refine_ls_extinction_method none
_refine_ls_goodness_of_fit_ref 1.037
_refine_ls_hydrogen_treatment mixed
_refine_ls_matrix_type full
_refine_ls_number_parameters 629
_refine_ls_number_reflns 11376
_refine_ls_number_restraints 282
_refine_ls_restrained_S_all 1.055
_refine_ls_R_factor_all 0.0694
_refine_ls_R_factor_gt 0.0536
_refine_ls_shift/su_max 0.001
_refine_ls_shift/su_mean 0.000
_refine_ls_structure_factor_coef Fsqd
_refine_ls_weighting_details 'calc w=1/[\s^2^(Fo^2^)+(0.0757P)^2^+0.9475P] where P=(Fo^2^+2Fc^2^)/3'
_refine_ls_weighting_scheme calc
_refine_ls_wR_factor_gt 0.1383
_refine_ls_wR_factor_ref 0.1493
_reflns_number_gt 9050
_reflns_number_total 11376
_reflns_threshold_expression >2sigma(I)
_cod_data_source_file compound4.cif
_cod_data_source_block sad2
_cod_depositor_comments
;
The following automatic conversions were performed:

'_symmetry_cell_setting' value 'Triclinic' changed to 'triclinic'
according to
/usr/data/users/saulius/crontab/automatic-downloads/current/ACS/lib/dictionaries/cif_core.dic
dictionary named 'cif_core.dic' version 2.4.2 from 2011-04-26.

Automatic conversion script
Id: cif_fix_values 2281 2013-09-26 08:29:07Z andrius 
;
_cod_original_sg_symbol_H-M 'P-1   '
_cod_database_code 4082650

loop_
_symmetry_equiv_pos_as_xyz
'x, y, z'
'-x, -y, -z'

loop_
_atom_site_label
_atom_site_type_symbol
_atom_site_fract_x
_atom_site_fract_y
_atom_site_fract_z
_atom_site_U_iso_or_equiv
_atom_site_adp_type
_atom_site_occupancy
_atom_site_symmetry_multiplicity
_atom_site_calc_flag
_atom_site_refinement_flags
_atom_site_disorder_assembly
_atom_site_disorder_group
C1 C 1.00507(15) 0.89531(13) 0.32884(7) 0.0225(3) Uani 1 1 d . . .
C2 C 1.12608(15) 0.92732(14) 0.35923(8) 0.0256(3) Uani 1 1 d . . .
H2 H 1.1650 1.0089 0.3628 0.031 Uiso 1 1 calc R . .
C31 C 1.20293(15) 0.84565(14) 0.38743(8) 0.0254(3) Uani 1 1 d . . .
C32 C 1.33568(17) 0.85556(16) 0.38150(10) 0.0343(4) Uani 1 1 d . . .
H32 H 1.3783 0.9188 0.3611 0.041 Uiso 1 1 calc R . .
C33 C 1.40736(18) 0.77503(18) 0.40478(11) 0.0416(4) Uani 1 1 d . . .
H33 H 1.4985 0.7812 0.3990 0.050 Uiso 1 1 calc R . .
C34 C 1.34761(18) 0.68611(17) 0.43622(11) 0.0401(4) Uani 1 1 d . . .
H34 H 1.3972 0.6303 0.4523 0.048 Uiso 1 1 calc R . .
C35 C 1.21679(17) 0.67744(16) 0.44459(9) 0.0338(4) Uani 1 1 d . . .
H35 H 1.1756 0.6166 0.4673 0.041 Uiso 1 1 calc R . .
C36 C 1.14481(16) 0.75630(15) 0.42034(8) 0.0281(3) Uani 1 1 d . . .
H36 H 1.0537 0.7495 0.4262 0.034 Uiso 1 1 calc R . .
P1 P 0.93448(4) 1.00669(3) 0.29043(2) 0.02337(10) Uani 1 1 d . A .
C41 C 1.06233(16) 1.13456(14) 0.29339(8) 0.0259(3) Uani 1 1 d . . .
C42 C 1.14418(19) 1.13169(16) 0.23918(9) 0.0355(4) Uani 1 1 d . . .
C421 C 1.1356(2) 1.0249(2) 0.18224(11) 0.0540(6) Uani 1 1 d . . .
H42A H 1.0626 1.0237 0.1503 0.065 Uiso 1 1 calc R . .
H42B H 1.1253 0.9534 0.2016 0.065 Uiso 1 1 calc R . .
H42C H 1.2135 1.0297 0.1586 0.065 Uiso 1 1 calc R . .
C43 C 1.2384(2) 1.22932(19) 0.23847(11) 0.0441(5) Uani 1 1 d . . .
H43 H 1.2936 1.2268 0.2011 0.053 Uiso 1 1 calc R . .
C44 C 1.25527(19) 1.32923(18) 0.28919(12) 0.0448(5) Uani 1 1 d . . .
C441 C 1.3580(3) 1.4350(2) 0.28676(17) 0.0704(8) Uani 1 1 d . . .
H44A H 1.3184 1.5060 0.2900 0.084 Uiso 1 1 calc R . .
H44B H 1.3982 1.4220 0.2441 0.084 Uiso 1 1 calc R . .
H44C H 1.4223 1.4437 0.3247 0.084 Uiso 1 1 calc R . .
C45 C 1.17884(18) 1.32836(16) 0.34405(11) 0.0380(4) Uani 1 1 d . . .
H45 H 1.1912 1.3965 0.3806 0.046 Uiso 1 1 calc R . .
C46 C 1.08433(16) 1.23240(14) 0.34849(9) 0.0293(3) Uani 1 1 d . . .
C461 C 1.01712(19) 1.23767(16) 0.41418(9) 0.0375(4) Uani 1 1 d . . .
H46A H 1.0632 1.3005 0.4488 0.045 Uiso 1 1 calc R . .
H46B H 1.0152 1.1630 0.4299 0.045 Uiso 1 1 calc R . .
H46C H 0.9301 1.2528 0.4058 0.045 Uiso 1 1 calc R . .
C51 C 0.79916(15) 1.06310(14) 0.33431(8) 0.0257(3) Uani 1 1 d . . .
C52 C 0.73623(17) 1.14088(15) 0.30007(9) 0.0313(4) Uani 1 1 d . . .
C521 C 0.7866(2) 1.18755(18) 0.23804(10) 0.0436(5) Uani 1 1 d . . .
H52A H 0.7235 1.2288 0.2189 0.052 Uiso 1 1 calc R . .
H52B H 0.8025 1.1221 0.2040 0.052 Uiso 1 1 calc R . .
H52C H 0.8658 1.2415 0.2518 0.052 Uiso 1 1 calc R . .
C53 C 0.62509(18) 1.18000(16) 0.32541(10) 0.0374(4) Uani 1 1 d . . .
H53 H 0.5829 1.2330 0.3021 0.045 Uiso 1 1 calc R . .
C54 C 0.57312(17) 1.14500(16) 0.38327(11) 0.0377(4) Uani 1 1 d . . .
C541 C 0.4515(2) 1.1882(2) 0.40852(13) 0.0517(5) Uani 1 1 d . . .
H54A H 0.4672 1.2733 0.4225 0.062 Uiso 1 1 calc R . .
H54B H 0.4264 1.1520 0.4471 0.062 Uiso 1 1 calc R . .
H54C H 0.3832 1.1669 0.3721 0.062 Uiso 1 1 calc R . .
C55 C 0.63701(17) 1.07051(15) 0.41685(10) 0.0341(4) Uani 1 1 d . . .
H55 H 0.6026 1.0466 0.4573 0.041 Uiso 1 1 calc R . .
C56 C 0.74956(16) 1.02880(14) 0.39415(9) 0.0278(3) Uani 1 1 d . . .
C561 C 0.81233(18) 0.95406(16) 0.43815(9) 0.0326(4) Uani 1 1 d . . .
H56A H 0.8181 0.8777 0.4109 0.039 Uiso 1 1 calc R . .
H56B H 0.7612 0.9433 0.4762 0.039 Uiso 1 1 calc R . .
H56C H 0.8977 0.9935 0.4554 0.039 Uiso 1 1 calc R . .
Al1 Al 0.92684(5) 0.72429(4) 0.28992(2) 0.02557(12) Uani 1 1 d D . .
H1 H 0.8487(19) 0.7629(17) 0.2160(10) 0.037(5) Uiso 1 1 d . . .
C71 C 0.77765(17) 0.64863(16) 0.33294(9) 0.0332(4) Uani 1 1 d D . .
H71A H 0.7170 0.7044 0.3397 0.040 Uiso 1 1 calc R . .
H71B H 0.7358 0.5810 0.3001 0.040 Uiso 1 1 calc R . .
C72 C 0.80139(17) 0.60636(16) 0.40156(10) 0.0340(4) Uani 1 1 d D . .
H72 H 0.8505 0.6720 0.4331 0.041 Uiso 1 1 calc R . .
C721 C 0.8811(2) 0.50444(18) 0.39367(11) 0.0437(5) Uani 1 1 d D . .
H72A H 0.8323 0.4358 0.3643 0.052 Uiso 1 1 calc R . .
H72B H 0.9013 0.4852 0.4382 0.052 Uiso 1 1 calc R . .
H72C H 0.9600 0.5279 0.3736 0.052 Uiso 1 1 calc R . .
C722 C 0.6759(2) 0.5698(2) 0.43373(13) 0.0565(6) Uani 1 1 d D . .
H72D H 0.6247 0.5038 0.4034 0.068 Uiso 1 1 calc R . .
H72E H 0.6280 0.6358 0.4408 0.068 Uiso 1 1 calc R . .
H72F H 0.6960 0.5469 0.4772 0.068 Uiso 1 1 calc R . .
C61 C 1.0570(2) 0.63399(18) 0.24566(11) 0.0449(5) Uani 1 1 d . . .
H61A H 1.1342 0.6893 0.2446 0.054 Uiso 1 1 calc R . .
H61B H 1.0784 0.5792 0.2747 0.054 Uiso 1 1 calc R . .
C62 C 1.0219(3) 0.5646(2) 0.17385(12) 0.0686(8) Uani 1 1 d . . .
H62 H 0.9980 0.6197 0.1456 0.082 Uiso 1 1 calc R . .
C621 C 1.1367(4) 0.5107(3) 0.14235(19) 0.1167(15) Uani 1 1 d . . .
H62A H 1.1547 0.4463 0.1648 0.140 Uiso 1 1 calc R . .
H62B H 1.2118 0.5709 0.1486 0.140 Uiso 1 1 calc R . .
H62C H 1.1154 0.4813 0.0940 0.140 Uiso 1 1 calc R . .
C622 C 0.9104(4) 0.4706(3) 0.1697(2) 0.1266(17) Uani 1 1 d . . .
H62D H 0.9285 0.4170 0.2002 0.152 Uiso 1 1 calc R . .
H62E H 0.8945 0.4273 0.1232 0.152 Uiso 1 1 calc R . .
H62F H 0.8354 0.5058 0.1829 0.152 Uiso 1 1 calc R . .
Al2 Al 0.80512(6) 0.87513(5) 0.18718(3) 0.03726(15) Uani 1 1 d D . .
C81 C 0.8850(5) 0.8713(3) 0.09317(16) 0.0452(11) Uani 0.632(7) 1 d PDU A 3
H81A H 0.9058 0.9517 0.0856 0.054 Uiso 0.632(7) 1 calc PR A 3
H81B H 0.9647 0.8388 0.0957 0.054 Uiso 0.632(7) 1 calc PR A 3
C82 C 0.7988(5) 0.7991(3) 0.03117(16) 0.0513(12) Uani 0.632(7) 1 d PDU A 3
H82 H 0.7189 0.8316 0.0301 0.062 Uiso 0.632(7) 1 calc PR A 3
C821 C 0.7657(8) 0.6700(6) 0.0364(5) 0.0579(18) Uani 0.632(7) 1 d PDU A 3
H82A H 0.8437 0.6348 0.0381 0.069 Uiso 0.632(7) 1 calc PR A 3
H82B H 0.7096 0.6291 -0.0031 0.069 Uiso 0.632(7) 1 calc PR A 3
H82C H 0.7226 0.6635 0.0777 0.069 Uiso 0.632(7) 1 calc PR A 3
C822 C 0.8577(9) 0.8097(8) -0.0370(3) 0.087(2) Uani 0.632(7) 1 d PDU A 3
H82D H 0.9370 0.7761 -0.0382 0.105 Uiso 0.632(7) 1 calc PR A 3
H82E H 0.8755 0.8922 -0.0411 0.105 Uiso 0.632(7) 1 calc PR A 3
H82F H 0.7979 0.7674 -0.0746 0.105 Uiso 0.632(7) 1 calc PR A 3
C81A C 0.8124(7) 0.8856(5) 0.0949(3) 0.0331(13) Uani 0.368(7) 1 d PDU A 4
H81C H 0.7252 0.8735 0.0742 0.040 Uiso 0.368(7) 1 calc PR A 4
H81D H 0.8500 0.9654 0.0921 0.040 Uiso 0.368(7) 1 calc PR A 4
C82A C 0.8874(7) 0.8001(5) 0.0517(3) 0.0432(18) Uani 0.368(7) 1 d PDU A 4
H82G H 0.9703 0.8036 0.0761 0.052 Uiso 0.368(7) 1 calc PR A 4
C82B C 0.8188(13) 0.6731(9) 0.0422(7) 0.061(3) Uani 0.368(7) 1 d PDU A 4
H82H H 0.8023 0.6528 0.0865 0.073 Uiso 0.368(7) 1 calc PR A 4
H82I H 0.8724 0.6200 0.0192 0.073 Uiso 0.368(7) 1 calc PR A 4
H82J H 0.7382 0.6658 0.0150 0.073 Uiso 0.368(7) 1 calc PR A 4
C82C C 0.9109(13) 0.8332(12) -0.0191(4) 0.073(3) Uani 0.368(7) 1 d PDU A 4
H82K H 0.8301 0.8420 -0.0418 0.087 Uiso 0.368(7) 1 calc PR A 4
H82L H 0.9485 0.7715 -0.0466 0.087 Uiso 0.368(7) 1 calc PR A 4
H82M H 0.9691 0.9070 -0.0132 0.087 Uiso 0.368(7) 1 calc PR A 4
C91 C 0.6311(3) 0.9003(4) 0.1772(2) 0.0346(10) Uani 0.485(5) 1 d PDU A 1
H91A H 0.6300 0.9847 0.1863 0.042 Uiso 0.485(5) 1 calc PR A 1
H91B H 0.6000 0.8720 0.1297 0.042 Uiso 0.485(5) 1 calc PR A 1
C92 C 0.5347(5) 0.8438(5) 0.2215(2) 0.0501(13) Uani 0.485(5) 1 d PDU A 1
H92 H 0.5682 0.8679 0.2689 0.060 Uiso 0.485(5) 1 calc PR A 1
C921 C 0.5172(6) 0.7098(6) 0.2048(4) 0.0686(19) Uani 0.485(5) 1 d PDU A 1
H92A H 0.4854 0.6836 0.1573 0.082 Uiso 0.485(5) 1 calc PR A 1
H92B H 0.4562 0.6775 0.2338 0.082 Uiso 0.485(5) 1 calc PR A 1
H92C H 0.5989 0.6830 0.2126 0.082 Uiso 0.485(5) 1 calc PR A 1
C922 C 0.4042(5) 0.8867(7) 0.2138(3) 0.0665(17) Uani 0.485(5) 1 d PDU A 1
H92D H 0.4154 0.9720 0.2264 0.080 Uiso 0.485(5) 1 calc PR A 1
H92E H 0.3461 0.8519 0.2434 0.080 Uiso 0.485(5) 1 calc PR A 1
H92F H 0.3687 0.8634 0.1667 0.080 Uiso 0.485(5) 1 calc PR A 1
C91A C 0.6156(4) 0.8655(4) 0.2165(2) 0.0434(11) Uani 0.515(5) 1 d PDU A 2
H91C H 0.6151 0.8453 0.2618 0.052 Uiso 0.515(5) 1 calc PR A 2
H91D H 0.5905 0.9434 0.2200 0.052 Uiso 0.515(5) 1 calc PR A 2
C92A C 0.5134(4) 0.7775(4) 0.1694(2) 0.0454(11) Uani 0.515(5) 1 d PDU A 2
H92G H 0.5274 0.7865 0.1227 0.055 Uiso 0.515(5) 1 calc PR A 2
C92B C 0.5280(7) 0.6513(5) 0.1756(4) 0.078(2) Uani 0.515(5) 1 d PDU A 2
H92H H 0.6156 0.6386 0.1684 0.093 Uiso 0.515(5) 1 calc PR A 2
H92I H 0.4697 0.5970 0.1416 0.093 Uiso 0.515(5) 1 calc PR A 2
H92J H 0.5082 0.6378 0.2209 0.093 Uiso 0.515(5) 1 calc PR A 2
C92C C 0.3774(4) 0.8009(7) 0.1823(3) 0.085(2) Uani 0.515(5) 1 d PDU A 2
H92K H 0.3174 0.7509 0.1473 0.102 Uiso 0.515(5) 1 calc PR A 2
H92L H 0.3714 0.8830 0.1811 0.102 Uiso 0.515(5) 1 calc PR A 2
H92M H 0.3571 0.7836 0.2268 0.102 Uiso 0.515(5) 1 calc PR A 2
F01 F 0.4543(5) 0.3435(4) 0.1103(3) 0.1655(17) Uani 0.731(4) 1 d PD B 5
F02 F 0.4667(4) 0.1234(4) 0.1151(3) 0.1639(17) Uani 0.731(4) 1 d PD B 5
C01 C 0.5422(6) 0.2902(7) 0.0747(4) 0.0865(14) Uani 0.731(4) 1 d PD B 5
C02 C 0.5490(8) 0.1752(7) 0.0766(4) 0.0843(18) Uani 0.731(4) 1 d PD B 5
C03 C 0.6357(15) 0.1190(10) 0.0421(9) 0.109(5) Uani 0.731(4) 1 d PD B 5
H03 H 0.6419 0.0383 0.0449 0.130 Uiso 0.731(4) 1 calc PR B 5
C04 C 0.7149(10) 0.1783(15) 0.0031(6) 0.128(4) Uani 0.731(4) 1 d PD B 5
H04 H 0.7755 0.1388 -0.0227 0.154 Uiso 0.731(4) 1 calc PR B 5
C05 C 0.7073(13) 0.2950(15) 0.0011(7) 0.151(7) Uani 0.731(4) 1 d PD B 5
H05 H 0.7649 0.3378 -0.0248 0.182 Uiso 0.731(4) 1 calc PR B 5
C06 C 0.6170(11) 0.3504(8) 0.0362(6) 0.121(4) Uani 0.731(4) 1 d PD B 5
H06 H 0.6078 0.4305 0.0332 0.145 Uiso 0.731(4) 1 calc PR B 5
F01A F 0.5237(13) 0.4091(11) 0.0652(8) 0.1655(17) Uani 0.269(4) 1 d PD B 6
F02A F 0.4835(13) 0.2153(13) 0.1212(7) 0.1639(17) Uani 0.269(4) 1 d PD B 6
C01A C 0.593(2) 0.3210(19) 0.0490(13) 0.090(5) Uani 0.269(4) 1 d PD B 6
C02A C 0.558(2) 0.218(2) 0.0696(11) 0.090(5) Uani 0.269(4) 1 d PD B 6
C03A C 0.625(3) 0.128(2) 0.0485(16) 0.098(14) Uani 0.269(4) 1 d PD B 6
H03A H 0.6050 0.0552 0.0646 0.118 Uiso 0.269(4) 1 calc PR B 6
C04A C 0.719(3) 0.139(2) 0.0047(16) 0.129(14) Uani 0.269(4) 1 d PD B 6
H04A H 0.7633 0.0743 -0.0115 0.154 Uiso 0.269(4) 1 calc PR B 6
C05A C 0.750(2) 0.2481(18) -0.0156(13) 0.089(6) Uani 0.269(4) 1 d PD B 6
H05A H 0.8237 0.2625 -0.0409 0.107 Uiso 0.269(4) 1 calc PR B 6
C06A C 0.6746(18) 0.3347(13) 0.0008(8) 0.058(4) Uani 0.269(4) 1 d PD B 6
H06A H 0.6801 0.4023 -0.0213 0.070 Uiso 0.269(4) 1 calc PR B 6

loop_
_atom_site_aniso_label
_atom_site_aniso_U_11
_atom_site_aniso_U_22
_atom_site_aniso_U_33
_atom_site_aniso_U_23
_atom_site_aniso_U_13
_atom_site_aniso_U_12
C1 0.0251(7) 0.0227(7) 0.0213(7) 0.0049(6) 0.0037(6) 0.0070(6)
C2 0.0278(8) 0.0225(7) 0.0275(7) 0.0063(6) 0.0022(6) 0.0050(6)
C31 0.0252(8) 0.0243(7) 0.0270(7) 0.0052(6) 0.0000(6) 0.0050(6)
C32 0.0264(8) 0.0356(9) 0.0439(10) 0.0155(8) 0.0035(7) 0.0039(7)
C33 0.0247(9) 0.0470(11) 0.0591(12) 0.0212(10) 0.0060(8) 0.0106(8)
C34 0.0350(10) 0.0399(10) 0.0520(11) 0.0190(9) 0.0024(8) 0.0155(8)
C35 0.0343(9) 0.0324(9) 0.0383(9) 0.0156(7) 0.0025(7) 0.0059(7)
C36 0.0239(8) 0.0307(8) 0.0314(8) 0.0091(7) 0.0027(6) 0.0047(6)
P1 0.0275(2) 0.02100(19) 0.02222(19) 0.00415(15) 0.00016(15) 0.00615(15)
C41 0.0289(8) 0.0236(7) 0.0275(8) 0.0087(6) 0.0030(6) 0.0062(6)
C42 0.0406(10) 0.0367(9) 0.0348(9) 0.0142(8) 0.0102(8) 0.0125(8)
C421 0.0656(15) 0.0591(14) 0.0396(11) 0.0043(10) 0.0248(10) 0.0147(11)
C43 0.0411(11) 0.0500(12) 0.0500(11) 0.0268(10) 0.0174(9) 0.0101(9)
C44 0.0357(10) 0.0363(10) 0.0678(14) 0.0245(10) 0.0069(9) 0.0042(8)
C441 0.0515(14) 0.0539(14) 0.110(2) 0.0340(15) 0.0179(15) -0.0049(11)
C45 0.0359(10) 0.0248(8) 0.0526(11) 0.0068(8) -0.0001(8) 0.0037(7)
C46 0.0292(8) 0.0246(8) 0.0356(9) 0.0068(7) 0.0012(7) 0.0080(6)
C461 0.0425(10) 0.0316(9) 0.0332(9) -0.0059(7) 0.0020(8) 0.0016(8)
C51 0.0246(8) 0.0219(7) 0.0303(8) 0.0032(6) -0.0006(6) 0.0056(6)
C52 0.0326(9) 0.0265(8) 0.0343(9) 0.0041(7) -0.0055(7) 0.0071(7)
C521 0.0578(13) 0.0423(10) 0.0377(10) 0.0157(8) -0.0008(9) 0.0235(9)
C53 0.0326(9) 0.0297(9) 0.0498(11) 0.0047(8) -0.0082(8) 0.0122(7)
C54 0.0245(8) 0.0329(9) 0.0539(11) 0.0004(8) -0.0003(8) 0.0078(7)
C541 0.0328(10) 0.0495(12) 0.0745(15) 0.0055(11) 0.0053(10) 0.0178(9)
C55 0.0273(8) 0.0311(9) 0.0438(10) 0.0046(7) 0.0071(7) 0.0052(7)
C56 0.0262(8) 0.0235(7) 0.0335(8) 0.0037(6) 0.0021(6) 0.0047(6)
C561 0.0366(9) 0.0346(9) 0.0320(8) 0.0125(7) 0.0112(7) 0.0128(7)
Al1 0.0299(3) 0.0212(2) 0.0260(2) 0.00591(18) 0.00376(19) 0.00218(18)
C71 0.0294(9) 0.0337(9) 0.0386(9) 0.0151(7) 0.0015(7) 0.0021(7)
C72 0.0276(9) 0.0378(9) 0.0406(9) 0.0187(8) 0.0052(7) 0.0040(7)
C721 0.0450(11) 0.0389(10) 0.0549(12) 0.0244(9) 0.0086(9) 0.0116(8)
C722 0.0356(11) 0.0813(17) 0.0685(15) 0.0501(13) 0.0171(10) 0.0136(11)
C61 0.0530(12) 0.0323(9) 0.0474(11) -0.0028(8) 0.0187(9) 0.0062(9)
C62 0.126(2) 0.0488(13) 0.0377(11) 0.0040(10) 0.0114(13) 0.0372(15)
C621 0.168(4) 0.098(3) 0.081(2) -0.027(2) 0.053(3) 0.045(3)
C622 0.131(3) 0.098(3) 0.109(3) -0.062(2) 0.023(2) -0.037(2)
Al2 0.0447(3) 0.0302(3) 0.0338(3) -0.0001(2) -0.0134(2) 0.0087(2)
C81 0.068(3) 0.0373(18) 0.0274(16) 0.0082(14) -0.0021(17) -0.0049(19)
C82 0.079(3) 0.0460(19) 0.0264(15) 0.0061(14) -0.0064(17) 0.0056(18)
C821 0.080(5) 0.046(2) 0.039(3) 0.0003(18) -0.007(3) -0.009(3)
C822 0.144(7) 0.082(5) 0.029(2) 0.016(3) 0.000(3) -0.013(4)
C81A 0.032(3) 0.039(3) 0.029(2) 0.012(2) -0.001(2) 0.003(2)
C82A 0.060(4) 0.045(3) 0.022(3) 0.005(2) 0.007(3) -0.003(3)
C82B 0.103(10) 0.046(4) 0.026(4) -0.002(3) -0.003(6) -0.004(5)
C82C 0.110(9) 0.077(7) 0.031(4) 0.011(4) 0.025(5) 0.004(6)
C91 0.032(2) 0.040(2) 0.029(2) 0.0078(17) -0.0004(15) -0.0033(15)
C92 0.032(2) 0.080(3) 0.037(2) 0.022(2) -0.0050(18) -0.010(2)
C921 0.050(3) 0.074(4) 0.078(5) 0.039(4) -0.018(3) -0.026(3)
C922 0.037(2) 0.111(5) 0.047(3) 0.009(3) 0.004(2) 0.002(3)
C91A 0.032(2) 0.047(2) 0.045(3) -0.005(2) -0.0061(19) 0.0069(18)
C92A 0.032(2) 0.061(3) 0.038(2) 0.0023(19) 0.0003(15) -0.0030(17)
C92B 0.059(3) 0.056(3) 0.106(6) 0.008(3) -0.007(3) -0.021(3)
C92C 0.034(2) 0.127(6) 0.076(4) -0.021(4) -0.006(2) 0.004(3)
F01 0.157(4) 0.133(3) 0.203(5) -0.006(3) 0.027(3) 0.051(3)
F02 0.152(3) 0.156(4) 0.218(4) 0.098(4) 0.088(3) 0.032(3)
C01 0.082(4) 0.080(4) 0.092(4) 0.005(3) 0.000(3) 0.007(3)
C02 0.082(4) 0.095(4) 0.085(4) 0.041(3) 0.001(3) 0.015(4)
C03 0.134(11) 0.101(8) 0.098(9) 0.016(6) -0.008(7) 0.050(7)
C04 0.097(6) 0.189(13) 0.085(7) -0.002(8) 0.012(5) 0.003(8)
C05 0.115(10) 0.212(18) 0.124(10) 0.069(12) 0.016(7) -0.038(10)
C06 0.147(9) 0.106(6) 0.099(7) 0.033(5) -0.016(5) -0.029(6)
F01A 0.157(4) 0.133(3) 0.203(5) -0.006(3) 0.027(3) 0.051(3)
F02A 0.152(3) 0.156(4) 0.218(4) 0.098(4) 0.088(3) 0.032(3)
C01A 0.094(9) 0.109(13) 0.092(8) 0.051(9) 0.046(7) 0.046(10)
C02A 0.094(9) 0.109(13) 0.092(8) 0.051(9) 0.046(7) 0.046(10)
C03A 0.064(14) 0.16(3) 0.071(17) 0.06(2) -0.007(12) -0.004(16)
C04A 0.24(4) 0.106(14) 0.061(12) 0.025(10) 0.011(14) 0.10(2)
C05A 0.105(16) 0.081(11) 0.084(12) 0.010(9) 0.010(10) 0.029(10)
C06A 0.081(10) 0.050(6) 0.040(6) 0.002(5) -0.005(6) 0.008(6)

loop_
_atom_type_symbol
_atom_type_description
_atom_type_scat_dispersion_real
_atom_type_scat_dispersion_imag
_atom_type_scat_source
C C 0.0033 0.0016 'International Tables Vol C Tables 4.2.6.8 and 6.1.1.4'
H H 0.0000 0.0000 'International Tables Vol C Tables 4.2.6.8 and 6.1.1.4'
Al Al 0.0645 0.0514 'International Tables Vol C Tables 4.2.6.8 and 6.1.1.4'
P P 0.1023 0.0942 'International Tables Vol C Tables 4.2.6.8 and 6.1.1.4'
F F 0.0171 0.0103 'International Tables Vol C Tables 4.2.6.8 and 6.1.1.4'

loop_
_geom_angle_atom_site_label_1
_geom_angle_atom_site_label_2
_geom_angle_atom_site_label_3
_geom_angle
C2 C1 P1 116.93(12)
C2 C1 Al1 123.63(11)
P1 C1 Al1 114.85(8)
C1 C2 C31 124.40(14)
C1 C2 H2 117.8
C31 C2 H2 117.8
C32 C31 C36 118.29(15)
C32 C31 C2 120.54(14)
C36 C31 C2 121.17(14)
C33 C32 C31 120.74(16)
C33 C32 H32 119.6
C31 C32 H32 119.6
C34 C33 C32 120.00(17)
C34 C33 H33 120.0
C32 C33 H33 120.0
C35 C34 C33 119.98(17)
C35 C34 H34 120.0
C33 C34 H34 120.0
C34 C35 C36 120.09(16)
C34 C35 H35 120.0
C36 C35 H35 120.0
C35 C36 C31 120.84(15)
C35 C36 H36 119.6
C31 C36 H36 119.6
C1 P1 C51 114.96(7)
C1 P1 C41 107.56(7)
C51 P1 C41 107.25(7)
C1 P1 Al2 99.96(5)
C51 P1 Al2 98.14(5)
C41 P1 Al2 129.16(5)
C42 C41 C46 119.03(16)
C42 C41 P1 117.92(13)
C46 C41 P1 123.01(12)
C43 C42 C41 119.25(17)
C43 C42 C421 118.55(17)
C41 C42 C421 122.18(17)
C42 C421 H42A 109.5
C42 C421 H42B 109.5
H42A C421 H42B 109.5
C42 C421 H42C 109.5
H42A C421 H42C 109.5
H42B C421 H42C 109.5
C44 C43 C42 122.52(18)
C44 C43 H43 118.7
C42 C43 H43 118.7
C43 C44 C45 117.63(17)
C43 C44 C441 121.4(2)
C45 C44 C441 120.9(2)
C44 C441 H44A 109.5
C44 C441 H44B 109.5
H44A C441 H44B 109.5
C44 C441 H44C 109.5
H44A C441 H44C 109.5
H44B C441 H44C 109.5
C44 C45 C46 122.62(18)
C44 C45 H45 118.7
C46 C45 H45 118.7
C45 C46 C41 118.66(16)
C45 C46 C461 117.17(16)
C41 C46 C461 124.09(15)
C46 C461 H46A 109.5
C46 C461 H46B 109.5
H46A C461 H46B 109.5
C46 C461 H46C 109.5
H46A C461 H46C 109.5
H46B C461 H46C 109.5
C56 C51 C52 119.45(15)
C56 C51 P1 125.83(12)
C52 C51 P1 114.54(12)
C53 C52 C51 119.25(16)
C53 C52 C521 117.65(16)
C51 C52 C521 123.06(16)
C52 C521 H52A 109.5
C52 C521 H52B 109.5
H52A C521 H52B 109.5
C52 C521 H52C 109.5
H52A C521 H52C 109.5
H52B C521 H52C 109.5
C54 C53 C52 122.12(16)
C54 C53 H53 118.9
C52 C53 H53 118.9
C55 C54 C53 117.93(16)
C55 C54 C541 121.62(19)
C53 C54 C541 120.45(18)
C54 C541 H54A 109.5
C54 C541 H54B 109.5
H54A C541 H54B 109.5
C54 C541 H54C 109.5
H54A C541 H54C 109.5
H54B C541 H54C 109.5
C54 C55 C56 122.61(17)
C54 C55 H55 118.7
C56 C55 H55 118.7
C55 C56 C51 118.61(15)
C55 C56 C561 116.58(15)
C51 C56 C561 124.75(14)
C56 C561 H56A 109.5
C56 C561 H56B 109.5
H56A C561 H56B 109.5
C56 C561 H56C 109.5
H56A C561 H56C 109.5
H56B C561 H56C 109.5
C61 Al1 C71 123.02(8)
C61 Al1 C1 111.14(8)
C71 Al1 C1 119.21(7)
C61 Al1 H1 100.1(6)
C71 Al1 H1 101.7(6)
C1 Al1 H1 93.4(6)
C72 C71 Al1 119.26(12)
C72 C71 H71A 107.5
Al1 C71 H71A 107.5
C72 C71 H71B 107.5
Al1 C71 H71B 107.5
H71A C71 H71B 107.0
C721 C72 C722 109.78(16)
C721 C72 C71 111.56(16)
C722 C72 C71 112.71(15)
C721 C72 H72 107.5
C722 C72 H72 107.5
C71 C72 H72 107.5
C72 C721 H72A 109.5
C72 C721 H72B 109.5
H72A C721 H72B 109.5
C72 C721 H72C 109.5
H72A C721 H72C 109.5
H72B C721 H72C 109.5
C72 C722 H72D 109.5
C72 C722 H72E 109.5
H72D C722 H72E 109.5
C72 C722 H72F 109.5
H72D C722 H72F 109.5
H72E C722 H72F 109.5
C62 C61 Al1 117.82(18)
C62 C61 H61A 107.9
Al1 C61 H61A 107.9
C62 C61 H61B 107.9
Al1 C61 H61B 107.9
H61A C61 H61B 107.2
C622 C62 C61 113.0(2)
C622 C62 C621 109.5(3)
C61 C62 C621 112.5(3)
C622 C62 H62 107.1
C61 C62 H62 107.1
C621 C62 H62 107.1
C62 C621 H62A 109.5
C62 C621 H62B 109.5
H62A C621 H62B 109.5
C62 C621 H62C 109.5
H62A C621 H62C 109.5
H62B C621 H62C 109.5
C62 C622 H62D 109.5
C62 C622 H62E 109.5
H62D C622 H62E 109.5
C62 C622 H62F 109.5
H62D C622 H62F 109.5
H62E C622 H62F 109.5
C81A Al2 C91 86.9(3)
C81A Al2 C81 22.61(17)
C91 Al2 C81 109.4(2)
C81A Al2 C91A 111.8(3)
C91 Al2 C91A 26.84(15)
C81 Al2 C91A 133.58(19)
C81A Al2 P1 128.55(19)
C91 Al2 P1 113.94(12)
C81 Al2 P1 116.67(12)
C91A Al2 P1 102.80(11)
C81A Al2 H1 120.7(7)
C91 Al2 H1 123.3(7)
C81 Al2 H1 104.8(7)
C91A Al2 H1 100.1(7)
P1 Al2 H1 87.6(7)
C82 C81 Al2 115.0(3)
C82 C81 H81A 108.5
Al2 C81 H81A 108.5
C82 C81 H81B 108.5
Al2 C81 H81B 108.5
H81A C81 H81B 107.5
C821 C82 C81 112.7(4)
C821 C82 C822 109.7(5)
C81 C82 C822 112.3(4)
C821 C82 H82 107.3
C81 C82 H82 107.3
C822 C82 H82 107.3
C82A C81A Al2 117.2(4)
C82A C81A H81C 108.0
Al2 C81A H81C 108.0
C82A C81A H81D 108.0
Al2 C81A H81D 108.0
H81C C81A H81D 107.2
C82B C82A C81A 111.1(7)
C82B C82A C82C 109.4(8)
C81A C82A C82C 112.6(7)
C82B C82A H82G 107.8
C81A C82A H82G 107.8
C82C C82A H82G 107.8
C92 C91 Al2 118.4(3)
C92 C91 H91A 107.7
Al2 C91 H91A 107.7
C92 C91 H91B 107.7
Al2 C91 H91B 107.7
H91A C91 H91B 107.1
C921 C92 C91 111.9(4)
C921 C92 C922 109.8(5)
C91 C92 C922 111.2(4)
C921 C92 H92 108.0
C91 C92 H92 108.0
C922 C92 H92 108.0
C92A C91A Al2 116.4(3)
C92A C91A H91C 108.2
Al2 C91A H91C 108.2
C92A C91A H91D 108.2
Al2 C91A H91D 108.2
H91C C91A H91D 107.3
C92B C92A C92C 110.6(5)
C92B C92A C91A 110.8(4)
C92C C92A C91A 112.5(4)
C92B C92A H92G 107.6
C92C C92A H92G 107.6
C91A C92A H92G 107.6
C92A C92B H92H 109.5
C92A C92B H92I 109.5
H92H C92B H92I 109.5
C92A C92B H92J 109.5
H92H C92B H92J 109.5
H92I C92B H92J 109.5
C92A C92C H92K 109.5
C92A C92C H92L 109.5
H92K C92C H92L 109.5
C92A C92C H92M 109.5
H92K C92C H92M 109.5
H92L C92C H92M 109.5
C02 C01 C06 121.4(7)
C02 C01 F01 119.0(8)
C06 C01 F01 119.6(10)
C01 C02 F02 115.9(8)
C01 C02 C03 120.9(7)
F02 C02 C03 123.2(8)
C02 C03 C04 119.3(10)
C02 C03 H03 120.4
C04 C03 H03 120.4
C03 C04 C05 119.7(9)
C03 C04 H04 120.2
C05 C04 H04 120.2
C06 C05 C04 120.0(9)
C06 C05 H05 120.0
C04 C05 H05 120.0
C01 C06 C05 118.6(9)
C01 C06 H06 120.7
C05 C06 H06 120.7
C02A C01A F01A 119.4(17)
C02A C01A C06A 123.5(12)
F01A C01A C06A 115.5(15)
C01A C02A F02A 118.7(17)
C01A C02A C03A 117.6(12)
F02A C02A C03A 121.8(18)
C02A C03A C04A 121.9(17)
C02A C03A H03A 119.1
C04A C03A H03A 119.1
C03A C04A C05A 118.0(19)
C03A C04A H04A 121.0
C05A C04A H04A 121.0
C06A C05A C04A 119.6(19)
C06A C05A H05A 120.2
C04A C05A H05A 120.2
C01A C06A C05A 117.3(17)
C01A C06A H06A 121.3
C05A C06A H06A 121.3

loop_
_geom_bond_atom_site_label_1
_geom_bond_atom_site_label_2
_geom_bond_distance
C1 C2 1.344(2)
C1 P1 1.8123(15)
C1 Al1 2.0271(16)
C2 C31 1.473(2)
C2 H2 0.9600
C31 C32 1.389(2)
C31 C36 1.395(2)
C32 C33 1.388(2)
C32 H32 0.9600
C33 C34 1.380(3)
C33 H33 0.9600
C34 C35 1.378(3)
C34 H34 0.9600
C35 C36 1.382(2)
C35 H35 0.9600
C36 H36 0.9600
P1 C51 1.8345(16)
P1 C41 1.8381(17)
P1 Al2 2.5214(7)
C41 C42 1.404(2)
C41 C46 1.410(2)
C42 C43 1.391(3)
C42 C421 1.506(3)
C421 H42A 0.9599
C421 H42B 0.9599
C421 H42C 0.9599
C43 C44 1.374(3)
C43 H43 0.9600
C44 C45 1.381(3)
C44 C441 1.517(3)
C441 H44A 0.9599
C441 H44B 0.9599
C441 H44C 0.9599
C45 C46 1.395(2)
C45 H45 0.9600
C46 C461 1.504(2)
C461 H46A 0.9599
C461 H46B 0.9599
C461 H46C 0.9599
C51 C56 1.410(2)
C51 C52 1.416(2)
C52 C53 1.390(2)
C52 C521 1.510(3)
C521 H52A 0.9599
C521 H52B 0.9599
C521 H52C 0.9599
C53 C54 1.387(3)
C53 H53 0.9600
C54 C55 1.385(3)
C54 C541 1.507(3)
C541 H54A 0.9599
C541 H54B 0.9599
C541 H54C 0.9599
C55 C56 1.398(2)
C55 H55 0.9600
C56 C561 1.505(2)
C561 H56A 0.9599
C561 H56B 0.9599
C561 H56C 0.9599
Al1 C61 1.976(2)
Al1 C71 1.9836(17)
Al1 H1 1.78(2)
C71 C72 1.532(2)
C71 H71A 0.9600
C71 H71B 0.9600
C72 C721 1.520(3)
C72 C722 1.527(3)
C72 H72 0.9600
C721 H72A 0.9599
C721 H72B 0.9599
C721 H72C 0.9599
C722 H72D 0.9599
C722 H72E 0.9599
C722 H72F 0.9599
C61 C62 1.502(3)
C61 H61A 0.9600
C61 H61B 0.9600
C62 C622 1.466(5)
C62 C621 1.538(4)
C62 H62 0.9600
C621 H62A 0.9599
C621 H62B 0.9599
C621 H62C 0.9599
C622 H62D 0.9599
C622 H62E 0.9599
C622 H62F 0.9599
Al2 C81A 1.849(5)
Al2 C91 1.884(4)
Al2 C81 2.071(4)
Al2 C91A 2.088(5)
Al2 H1 1.606(19)
C81 C82 1.525(5)
C81 H81A 0.9600
C81 H81B 0.9600
C82 C821 1.501(7)
C82 C822 1.526(7)
C82 H82 0.9600
C821 H82A 0.9599
C821 H82B 0.9599
C821 H82C 0.9599
C822 H82D 0.9599
C822 H82E 0.9599
C822 H82F 0.9599
C81A C82A 1.519(8)
C81A H81C 0.9600
C81A H81D 0.9600
C82A C82B 1.514(10)
C82A C82C 1.532(9)
C82A H82G 0.9600
C82B H82H 0.9599
C82B H82I 0.9599
C82B H82J 0.9599
C82C H82K 0.9599
C82C H82L 0.9599
C82C H82M 0.9599
C91 C92 1.520(5)
C91 H91A 0.9600
C91 H91B 0.9600
C92 C921 1.504(8)
C92 C922 1.521(7)
C92 H92 0.9600
C921 H92A 0.9599
C921 H92B 0.9599
C921 H92C 0.9599
C922 H92D 0.9599
C922 H92E 0.9599
C922 H92F 0.9599
C91A C92A 1.519(5)
C91A H91C 0.9600
C91A H91D 0.9600
C92A C92B 1.505(7)
C92A C92C 1.509(6)
C92A H92G 0.9600
C92B H92H 0.9599
C92B H92I 0.9599
C92B H92J 0.9599
C92C H92K 0.9599
C92C H92L 0.9599
C92C H92M 0.9599
F01 C01 1.338(6)
F02 C02 1.326(6)
C01 C02 1.342(8)
C01 C06 1.328(9)
C02 C03 1.334(10)
C03 C04 1.356(12)
C03 H03 0.9500
C04 C05 1.362(13)
C04 H04 0.9500
C05 C06 1.366(15)
C05 H05 0.9500
C06 H06 0.9500
F01A C01A 1.328(9)
F02A C02A 1.318(8)
C01A C02A 1.331(16)
C01A C06A 1.329(18)
C02A C03A 1.339(16)
C03A C04A 1.356(18)
C03A H03A 0.9500
C04A C05A 1.38(2)
C04A H04A 0.9500
C05A C06A 1.36(2)
C05A H05A 0.9500
C06A H06A 0.9500

loop_
_geom_torsion_atom_site_label_1
_geom_torsion_atom_site_label_2
_geom_torsion_atom_site_label_3
_geom_torsion_atom_site_label_4
_geom_torsion
P1 C1 C2 C31 -174.22(12)
Al1 C1 C2 C31 -19.5(2)
C1 C2 C31 C32 142.84(17)
C1 C2 C31 C36 -36.8(2)
C36 C31 C32 C33 3.0(3)
C2 C31 C32 C33 -176.65(17)
C31 C32 C33 C34 -2.1(3)
C32 C33 C34 C35 -0.1(3)
C33 C34 C35 C36 1.2(3)
C34 C35 C36 C31 -0.2(3)
C32 C31 C36 C35 -1.9(3)
C2 C31 C36 C35 177.79(16)
C2 C1 P1 C51 -111.57(13)
Al1 C1 P1 C51 91.53(9)
C2 C1 P1 C41 7.79(14)
Al1 C1 P1 C41 -149.12(8)
C2 C1 P1 Al2 144.52(12)
Al1 C1 P1 Al2 -12.39(8)
C1 P1 C41 C42 85.82(14)
C51 P1 C41 C42 -150.01(13)
Al2 P1 C41 C42 -33.64(16)
C1 P1 C41 C46 -91.84(14)
C51 P1 C41 C46 32.33(15)
Al2 P1 C41 C46 148.70(11)
C46 C41 C42 C43 -4.9(2)
P1 C41 C42 C43 177.33(14)
C46 C41 C42 C421 173.70(18)
P1 C41 C42 C421 -4.1(2)
C41 C42 C43 C44 0.3(3)
C421 C42 C43 C44 -178.4(2)
C42 C43 C44 C45 3.1(3)
C42 C43 C44 C441 -179.4(2)
C43 C44 C45 C46 -1.8(3)
C441 C44 C45 C46 -179.35(19)
C44 C45 C46 C41 -2.7(3)
C44 C45 C46 C461 174.07(17)
C42 C41 C46 C45 6.1(2)
P1 C41 C46 C45 -176.31(13)
C42 C41 C46 C461 -170.50(16)
P1 C41 C46 C461 7.1(2)
C1 P1 C51 C56 1.13(17)
C41 P1 C51 C56 -118.40(15)
Al2 P1 C51 C56 106.16(14)
C1 P1 C51 C52 -173.91(12)
C41 P1 C51 C52 66.56(14)
Al2 P1 C51 C52 -68.88(12)
C56 C51 C52 C53 -1.3(2)
P1 C51 C52 C53 174.09(13)
C56 C51 C52 C521 176.57(17)
P1 C51 C52 C521 -8.0(2)
C51 C52 C53 C54 -0.2(3)
C521 C52 C53 C54 -178.19(18)
C52 C53 C54 C55 1.3(3)
C52 C53 C54 C541 -179.21(18)
C53 C54 C55 C56 -0.9(3)
C541 C54 C55 C56 179.64(18)
C54 C55 C56 C51 -0.6(3)
C54 C55 C56 C561 176.70(16)
C52 C51 C56 C55 1.7(2)
P1 C51 C56 C55 -173.13(13)
C52 C51 C56 C561 -175.39(16)
P1 C51 C56 C561 9.8(2)
C2 C1 Al1 C61 -37.74(16)
P1 C1 Al1 C61 117.43(10)
C2 C1 Al1 C71 114.59(14)
P1 C1 Al1 C71 -90.25(10)
C61 Al1 C71 C72 72.42(18)
C1 Al1 C71 C72 -76.47(16)
Al1 C71 C72 C721 -65.64(19)
Al1 C71 C72 C722 170.31(16)
C71 Al1 C61 C62 79.3(2)
C1 Al1 C61 C62 -129.62(17)
Al1 C61 C62 C622 -62.0(3)
Al1 C61 C62 C621 173.3(2)
C1 P1 Al2 C81A -124.2(3)
C51 P1 Al2 C81A 118.5(3)
C41 P1 Al2 C81A -1.7(3)
C1 P1 Al2 C91 129.69(15)
C51 P1 Al2 C91 12.43(15)
C41 P1 Al2 C91 -107.76(16)
C1 P1 Al2 C81 -101.26(16)
C51 P1 Al2 C81 141.48(16)
C41 P1 Al2 C81 21.29(17)
C1 P1 Al2 C91A 103.88(15)
C51 P1 Al2 C91A -13.37(15)
C41 P1 Al2 C91A -133.56(16)
C81A Al2 C81 C82 -47.6(6)
C91 Al2 C81 C82 -43.8(4)
C91A Al2 C81 C82 -29.9(4)
P1 Al2 C81 C82 -175.0(3)
Al2 C81 C82 C821 -61.0(6)
Al2 C81 C82 C822 174.5(5)
C91 Al2 C81A C82A -140.3(5)
C81 Al2 C81A C82A 36.1(5)
C91A Al2 C81A C82A -130.2(5)
P1 Al2 C81A C82A 101.3(5)
Al2 C81A C82A C82B 68.7(8)
Al2 C81A C82A C82C -168.1(6)
C81A Al2 C91 C92 149.1(4)
C81 Al2 C91 C92 147.7(3)
C91A Al2 C91 C92 -9.6(3)
P1 Al2 C91 C92 -79.7(3)
Al2 C91 C92 C921 -64.5(5)
Al2 C91 C92 C922 172.3(4)
C81A Al2 C91A C92A 47.3(4)
C91 Al2 C91A C92A 70.3(4)
C81 Al2 C91A C92A 40.1(5)
P1 Al2 C91A C92A -171.5(3)
Al2 C91A C92A C92B 72.2(5)
Al2 C91A C92A C92C -163.4(4)
C06 C01 C02 F02 -177.9(8)
F01 C01 C02 F02 -0.7(10)
C06 C01 C02 C03 3.1(13)
F01 C01 C02 C03 -179.7(11)
C01 C02 C03 C04 -2(2)
F02 C02 C03 C04 179.0(11)
C02 C03 C04 C05 2(2)
C03 C04 C05 C06 -2(2)
C02 C01 C06 C05 -3.7(12)
F01 C01 C06 C05 179.1(9)
C04 C05 C06 C01 3.3(18)
F01A C01A C02A F02A -20(4)
C06A C01A C02A F02A 175(2)
F01A C01A C02A C03A 176(3)
C06A C01A C02A C03A 11(5)
C01A C02A C03A C04A -3(5)
F02A C02A C03A C04A -167(3)
C02A C03A C04A C05A 3(6)
C03A C04A C05A C06A -9(5)
C02A C01A C06A C05A -17(4)
F01A C01A C06A C05A 178(2)
C04A C05A C06A C01A 15(4)
